data_2012089
loop_
_publ_author_name
'O'Leary, Jane'
'Wallis, John D.'
'Wood, Michael L.'

_publ_section_title
;
 1,6-Interactions between dimethylamino and aldehyde groups in two
 biphenyl derivatives
;
_journal_issue 7
_journal_name_full 'Acta Crystallographica Section C'
_journal_page_first 851
_journal_page_last 853
_journal_paper_doi 10.1107/S0108270101006369
_journal_volume 57
_journal_year 2001
_chemical_formula_moiety 'C15 H15 N O'
_chemical_formula_sum 'C15 H15 N O'
_chemical_formula_weight 225.28
_chemical_melting_point .348E-305
_chemical_name_systematic
;
 2-(N,N-Dimethylamino)-biphenyl-2'-carboxaldehyde
;
_space_group_IT_number 14
_symmetry_cell_setting monoclinic
_symmetry_space_group_name_Hall '-P 2yn'
_symmetry_space_group_name_H-M 'P 1 21/n 1'
_audit_creation_method SHELXL97
_cell_angle_alpha 90
_cell_angle_beta 101.890(10)
_cell_angle_gamma 90
_cell_formula_units_Z 4
_cell_length_a 8.169(2)
_cell_length_b 11.042(3)
_cell_length_c 13.745(4)
_cell_measurement_reflns_used 2931
_cell_measurement_temperature 150(2)
_cell_measurement_theta_max 27.5
_cell_measurement_theta_min 2.9
_cell_volume 1213.2(6)
_computing_cell_refinement 'DENZO and COLLECT'
_computing_data_collection 'DENZO (Otwinowski and Minor, 1997) and COLLECT (Hooft, 1998)'
_computing_data_reduction 'DENZO and COLLECT'
_computing_molecular_graphics 'ORTEPIII (Johnson & Burnett, 1996)'
_computing_publication_material SHELXL97
_computing_structure_refinement 'SHELXL97 (Sheldrick, 1997)'
_computing_structure_solution 'SHELXS97 (Sheldrick, 1990)'
_diffrn_ambient_temperature 150(2)
_diffrn_measured_fraction_theta_full 1.00
_diffrn_measured_fraction_theta_max 1.00
_diffrn_measurement_device_type Kappa-CCD
_diffrn_measurement_method '\f and \w scans'
_diffrn_radiation_monochromator graphite
_diffrn_radiation_source 'Enraf Nonius FR591 rotating anode'
_diffrn_radiation_type MoK\a
_diffrn_radiation_wavelength .71073
_diffrn_reflns_av_R_equivalents .0425
_diffrn_reflns_av_sigmaI/netI .0363
_diffrn_reflns_limit_h_max 10
_diffrn_reflns_limit_h_min -10
_diffrn_reflns_limit_k_max 14
_diffrn_reflns_limit_k_min -14
_diffrn_reflns_limit_l_max 17
_diffrn_reflns_limit_l_min -15
_diffrn_reflns_number 12528
_diffrn_reflns_theta_full 27.5
_diffrn_reflns_theta_max 27.5
_diffrn_reflns_theta_min 3.0
_exptl_absorpt_coefficient_mu .077
_exptl_absorpt_correction_T_max .983
_exptl_absorpt_correction_T_min .906
_exptl_absorpt_correction_type multi-scan
_exptl_absorpt_process_details
;
SORTAV (Blessing, 1995)
;
_exptl_crystal_colour yellow
_exptl_crystal_density_diffrn 1.233
_exptl_crystal_density_method 'not measured'
_exptl_crystal_description block
_exptl_crystal_F_000 480
_exptl_crystal_size_max .40
_exptl_crystal_size_mid .40
_exptl_crystal_size_min .25
_refine_diff_density_max .23
_refine_diff_density_min -.38
_refine_ls_extinction_method none
_refine_ls_goodness_of_fit_ref 1.08
_refine_ls_hydrogen_treatment refall
_refine_ls_matrix_type full
_refine_ls_number_parameters 214
_refine_ls_number_reflns 2783
_refine_ls_number_restraints 0
_refine_ls_restrained_S_all 1.08
_refine_ls_R_factor_all .067
_refine_ls_R_factor_gt .051
_refine_ls_shift/su_max .008
_refine_ls_shift/su_mean .002
_refine_ls_structure_factor_coef Fsqd
_refine_ls_weighting_details 'calc w=1/[\s^2^(Fo^2^)+(0.0776P)^2^+0.0677P] where P=(Fo^2^+2Fc^2^)/3'
_refine_ls_weighting_scheme calc
_refine_ls_wR_factor_ref .126
_reflns_number_gt 2211
_reflns_number_total 2783
_reflns_threshold_expression I>2\s(I)
_cod_data_source_file gg1051.cif
_cod_data_source_block VI
_cod_original_cell_volume 1213.1(6)
_cod_original_sg_symbol_H-M 'P 21/n'
_cod_database_code 2012089

loop_
_symmetry_equiv_pos_as_xyz
'x, y, z'
'-x+1/2, y+1/2, -z+1/2'
'-x, -y, -z'
'x-1/2, -y-1/2, z-1/2'

loop_
_atom_site_label
_atom_site_fract_x
_atom_site_fract_y
_atom_site_fract_z
_atom_site_U_iso_or_equiv
_atom_site_adp_type
_atom_site_calc_flag
_atom_site_refinement_flags
_atom_site_occupancy
_atom_site_disorder_assembly
_atom_site_disorder_group
_atom_site_type_symbol
O1 .42227(14) .12485(9) .06615(7) .0439(3) Uani d . 1 . . O
C7 .56425(14) .05279(10) .32747(9) .0213(3) Uani d . 1 . . C
C8 .54862(14) .04338(10) .22396(8) .0210(3) Uani d . 1 . . C
C9 .63454(14) -.04752(11) .18415(9) .0244(3) Uani d . 1 . . C
C10 .73601(15) -.12794(11) .24583(10) .0278(3) Uani d . 1 . . C
C11 .75298(16) -.11882(11) .34807(10) .0292(3) Uani d . 1 . . C
C12 .66787(15) -.02939(11) .38835(9) .0262(3) Uani d . 1 . . C
C15 .44751(15) .13117(11) .15572(9) .0246(3) Uani d . 1 . . C
N1 .20131(12) .07866(9) .28372(7) .0241(3) Uani d . 1 . . N
C1 .47517(15) .14762(10) .37424(9) .0218(3) Uani d . 1 . . C
C2 .29921(15) .15933(10) .35281(8) .0217(3) Uani d . 1 . . C
C3 .22753(17) .25411(11) .39690(9) .0281(3) Uani d . 1 . . C
C4 .32549(19) .33511(11) .46071(10) .0330(3) Uani d . 1 . . C
C5 .49737(18) .32245(12) .48333(10) .0326(3) Uani d . 1 . . C
C6 .57074(16) .22835(11) .44111(9) .0271(3) Uani d . 1 . . C
C13 .20425(17) -.04795(11) .31544(11) .0288(3) Uani d . 1 . . C
C14 .03054(16) .11710(13) .24248(11) .0324(3) Uani d . 1 . . C
H9 .6203(18) -.0522(13) .1141(12) .035(4) Uiso d . 1 . . H
H10 .7969(18) -.1918(14) .2204(11) .036(4) Uiso d . 1 . . H
H11 .8247(18) -.1752(13) .3923(11) .032(4) Uiso d . 1 . . H
H12 .6787(18) -.0250(13) .4609(12) .037(4) Uiso d . 1 . . H
H15 .4016(17) .2026(13) .1863(10) .029(3) Uiso d . 1 . . H
H3 .1049(19) .2629(12) .3822(10) .031(4) Uiso d . 1 . . H
H4 .2765(19) .4009(16) .4897(11) .045(4) Uiso d . 1 . . H
H5 .5685(18) .3803(13) .5287(11) .035(4) Uiso d . 1 . . H
H6 .6931(19) .2189(12) .4568(10) .028(3) Uiso d . 1 . . H
H13X .318(2) -.0761(14) .3438(11) .036(4) Uiso d . 1 . . H
H13Y .1528(17) -.0961(13) .2544(11) .033(4) Uiso d . 1 . . H
H13Z .1321(19) -.0627(13) .3654(11) .035(4) Uiso d . 1 . . H
H14X -.0182(18) .0609(14) .1853(11) .039(4) Uiso d . 1 . . H
H14Y -.0441(18) .1154(12) .2947(11) .033(4) Uiso d . 1 . . H
H14Z .0307(17) .1988(13) .2156(10) .032(4) Uiso d . 1 . . H

loop_
_atom_site_aniso_label
_atom_site_aniso_U_11
_atom_site_aniso_U_22
_atom_site_aniso_U_33
_atom_site_aniso_U_12
_atom_site_aniso_U_13
_atom_site_aniso_U_23
O1 .0557(7) .0523(6) .0205(5) .0163(5) .0005(5) -.0001(4)
C7 .0190(5) .0223(6) .0233(6) -.0038(4) .0057(5) -.0005(4)
C8 .0189(5) .0219(5) .0222(6) -.0043(4) .0041(5) -.0013(4)
C9 .0239(6) .0267(6) .0234(7) -.0055(5) .0067(5) -.0042(5)
C10 .0243(6) .0247(6) .0365(8) .0014(5) .0111(5) -.0028(5)
C11 .0246(6) .0289(7) .0346(7) .0038(5) .0073(5) .0074(5)
C12 .0253(6) .0309(6) .0226(6) .0008(5) .0053(5) .0028(5)
C15 .0260(6) .0253(6) .0227(7) -.0022(5) .0050(5) -.0006(5)
N1 .0227(5) .0242(5) .0249(5) -.0013(4) .0037(4) .0005(4)
C1 .0269(6) .0215(5) .0179(6) -.0011(5) .0064(5) .0022(4)
C2 .0266(6) .0206(5) .0185(6) .0005(5) .0063(5) .0032(4)
C3 .0318(7) .0264(6) .0274(7) .0045(5) .0095(5) .0026(5)
C4 .0482(8) .0238(6) .0302(7) .0042(6) .0151(6) -.0034(5)
C5 .0439(8) .0290(6) .0250(7) -.0071(6) .0078(6) -.0064(5)
C6 .0304(7) .0298(6) .0215(6) -.0050(5) .0063(5) -.0009(5)
C13 .0288(7) .0236(6) .0338(7) -.0036(5) .0061(6) -.0004(5)
C14 .0253(7) .0369(8) .0329(8) .0009(6) .0011(6) .0046(6)

loop_
_atom_type_symbol
_atom_type_description
_atom_type_scat_dispersion_real
_atom_type_scat_dispersion_imag
_atom_type_scat_source
C C .0033 .0016 'International Tables Vol C Tables 4.2.6.8 and 6.1.1.4'
H H .0000 .0000 'International Tables Vol C Tables 4.2.6.8 and 6.1.1.4'
N N .0061 .0033 'International Tables Vol C Tables 4.2.6.8 and 6.1.1.4'
O O .0106 .0060 'International Tables Vol C Tables 4.2.6.8 and 6.1.1.4'

loop_
_geom_angle_atom_site_label_1
_geom_angle_atom_site_label_2
_geom_angle_atom_site_label_3
_geom_angle
C12 C7 C8 118.43(10)
C12 C7 C1 119.12(10)
C8 C7 C1 122.45(10)
C9 C8 C7 120.04(11)
C9 C8 C15 118.83(10)
C7 C8 C15 121.09(10)
C10 C9 C8 120.49(11)
C9 C10 C11 119.85(11)
C12 C11 C10 120.16(12)
C11 C12 C7 121.03(11)
O1 C15 C8 124.40(11)
C2 N1 C14 116.05(10)
C2 N1 C13 115.28(10)
C14 N1 C13 110.49(10)
C6 C1 C2 119.03(10)
C6 C1 C7 118.32(10)
C2 C1 C7 122.64(10)
C3 C2 C1 118.53(11)
C3 C2 N1 122.05(11)
C1 C2 N1 119.34(10)
C4 C3 C2 121.27(12)
C5 C4 C3 120.32(12)
C4 C5 C6 119.28(12)
C5 C6 C1 121.51(12)

loop_
_geom_bond_atom_site_label_1
_geom_bond_atom_site_label_2
_geom_bond_site_symmetry_2
_geom_bond_distance
_geom_bond_publ_flag
O1 C15 . 1.2077(15) ?
C7 C12 . 1.3959(17) ?
C7 C8 . 1.4058(16) ?
C7 C1 . 1.4939(16) ?
C8 C9 . 1.3992(17) ?
C8 C15 . 1.4773(17) ?
C9 C10 . 1.3802(18) ?
C10 C11 . 1.3870(19) ?
C11 C12 . 1.3869(18) ?
N1 C2 . 1.4220(15) ?
N1 C14 . 1.4566(16) ?
N1 C13 . 1.4632(16) ?
C1 C6 . 1.3975(16) ?
C1 C2 . 1.4124(17) ?
C2 C3 . 1.3970(17) ?
C3 C4 . 1.3858(19) ?
C4 C5 . 1.381(2) ?
C5 C6 . 1.3853(18) ?

loop_
_cod_related_entry_id
_cod_related_entry_database
_cod_related_entry_code
1 ChemSpider 21135209
